data_4032721
loop_
_publ_author_name
'Kotha, Sambasivarao'
'Gunta, Rama'

_publ_section_title
;
 Synthesis of Intricate Fused N-Heterocycles via Ring-Rearrangement
 Metathesis.
;
_journal_issue 16
_journal_name_full 'The Journal of organic chemistry'
_journal_page_first 8527
_journal_page_last 8535
_journal_paper_doi 10.1021/acs.joc.7b01299
_journal_volume 82
_journal_year 2017
_chemical_formula_moiety 'C17 H17 N O'
_chemical_formula_sum 'C17 H17 N O'
_chemical_formula_weight 251.32
_chemical_name_systematic
; 
 ? 
;
_space_group_IT_number 2
_symmetry_cell_setting triclinic
_symmetry_space_group_name_Hall '-P 1'
_symmetry_space_group_name_H-M 'P -1'
_atom_sites_solution_hydrogens geom
_atom_sites_solution_primary direct
_atom_sites_solution_secondary difmap
_audit_creation_method SHELXL-97
_cell_angle_alpha 83.681(4)
_cell_angle_beta 82.834(4)
_cell_angle_gamma 86.455(4)
_cell_formula_units_Z 4
_cell_length_a 8.9174(4)
_cell_length_b 11.0306(5)
_cell_length_c 13.5851(6)
_cell_measurement_reflns_used 3066
_cell_measurement_temperature 150(2)
_cell_measurement_theta_max 29.10
_cell_measurement_theta_min 3.00
_cell_volume 1316.23(10)
_computing_cell_refinement 'CrystalClear-SM Expert 2.1 b28'
_computing_data_collection 'CrystalClear-SM Expert 2.1 b28 (Rigaku, 2013)'
_computing_data_reduction 'CrystalClear-SM Expert 2.1 b28'
_computing_molecular_graphics 'CrystalStructure 4.0'
_computing_publication_material 'CrystalStructure 4.0 (Rigaku, 2010)'
_computing_structure_refinement 'SHELXL-97 (Sheldrick, 2008)'
_computing_structure_solution 'SHELXS-97 (Sheldrick, 2008)'
_diffrn_ambient_temperature 150(2)
_diffrn_detector_area_resol_mean 7.111
_diffrn_measured_fraction_theta_full 0.996
_diffrn_measured_fraction_theta_max 0.996
_diffrn_measurement_device_type 'Rigaku Saturn724'
_diffrn_measurement_method \w
_diffrn_radiation_monochromator graphite
_diffrn_radiation_source 'fine-focus sealed tube'
_diffrn_radiation_type MoK\a
_diffrn_radiation_wavelength 0.71073
_diffrn_reflns_av_R_equivalents 0.0860
_diffrn_reflns_av_sigmaI/netI 0.0544
_diffrn_reflns_limit_h_max 10
_diffrn_reflns_limit_h_min -10
_diffrn_reflns_limit_k_max 13
_diffrn_reflns_limit_k_min -13
_diffrn_reflns_limit_l_max 16
_diffrn_reflns_limit_l_min -16
_diffrn_reflns_number 31573
_diffrn_reflns_theta_full 25.00
_diffrn_reflns_theta_max 25.00
_diffrn_reflns_theta_min 2.30
_exptl_absorpt_coefficient_mu 0.078
_exptl_absorpt_correction_T_max 0.9868
_exptl_absorpt_correction_T_min 0.9434
_exptl_absorpt_correction_type numerical
_exptl_absorpt_process_details
;
CrysAlisPro 1.171.38.43 (Rigaku Oxford Diffraction, 2015)
Empirical absorption correction using spherical harmonics,
 implemented in SCALE3 ABSPACK scaling algorithm.
;
_exptl_crystal_colour colorless
_exptl_crystal_density_diffrn 1.268
_exptl_crystal_density_method 'not measured'
_exptl_crystal_description prism
_exptl_crystal_F_000 536
_exptl_crystal_size_max 0.750
_exptl_crystal_size_mid 0.700
_exptl_crystal_size_min 0.170
_refine_diff_density_max 0.224
_refine_diff_density_min -0.218
_refine_diff_density_rms 0.051
_refine_ls_extinction_method none
_refine_ls_goodness_of_fit_ref 1.050
_refine_ls_hydrogen_treatment mixed
_refine_ls_matrix_type full
_refine_ls_number_parameters 343
_refine_ls_number_reflns 4619
_refine_ls_number_restraints 0
_refine_ls_restrained_S_all 1.050
_refine_ls_R_factor_all 0.0781
_refine_ls_R_factor_gt 0.0546
_refine_ls_shift/su_max 0.000
_refine_ls_shift/su_mean 0.000
_refine_ls_structure_factor_coef Fsqd
_refine_ls_weighting_details 'calc w=1/[\s^2^(Fo^2^)+(0.0565P)^2^+0.4293P] where P=(Fo^2^+2Fc^2^)/3'
_refine_ls_weighting_scheme calc
_refine_ls_wR_factor_gt 0.1226
_refine_ls_wR_factor_ref 0.1409
_reflns_number_gt 3407
_reflns_number_total 4619
_reflns_threshold_expression >2sigma(I)
_cod_data_source_file jo7b01299_si_002.cif
_cod_data_source_block rg-349
_cod_depositor_comments
;
The following automatic conversions were performed:

'_exptl_absorpt_correction_type' value 'Numerical' changed to
'numerical' according to
/home/data/users/saulius/crontab/automatic-downloads/current/ACS/lib/dictionaries/cif_core.dic
dictionary named 'cif_core.dic' version 2.4.2 from 2011-04-26.

Automatic conversion script
Id: cif_fix_values 4973 2017-02-22 13:04:09Z antanas 
;
_cod_database_code 4032721

loop_
_symmetry_equiv_pos_as_xyz
'x, y, z'
'-x, -y, -z'

loop_
_atom_site_label
_atom_site_type_symbol
_atom_site_fract_x
_atom_site_fract_y
_atom_site_fract_z
_atom_site_U_iso_or_equiv
_atom_site_adp_type
_atom_site_occupancy
_atom_site_symmetry_multiplicity
_atom_site_calc_flag
_atom_site_refinement_flags
O1A O 0.44825(18) 0.21453(13) 0.02580(10) 0.0381(4) Uani 1 1 d .
N1A N 0.3710(2) 0.10829(15) 0.17407(12) 0.0317(4) Uani 1 1 d .
C1A C 0.0109(3) 0.3128(2) 0.53855(19) 0.0507(7) Uani 1 1 d .
H1A1 H -0.0588 0.3594 0.5003 0.061 Uiso 1 1 calc R
H1A2 H 0.0137 0.3262 0.6062 0.061 Uiso 1 1 calc R
C2A C 0.1035(3) 0.2296(2) 0.49792(16) 0.0359(5) Uani 1 1 d .
H2AA H 0.1717 0.1847 0.5383 0.043 Uiso 1 1 calc R
C3A C 0.1085(2) 0.20104(19) 0.39210(15) 0.0291(5) Uani 1 1 d .
H3AA H 0.0343 0.2587 0.3593 0.035 Uiso 1 1 calc R
C4A C 0.0662(3) 0.06929(19) 0.38146(15) 0.0324(5) Uani 1 1 d .
H4AA H 0.1114 0.0092 0.4304 0.039 Uiso 1 1 calc R
H4AB H -0.0449 0.0621 0.3898 0.039 Uiso 1 1 calc R
C5A C 0.1348(2) 0.05250(18) 0.27515(15) 0.0292(5) Uani 1 1 d .
H5AA H 0.0788 0.1101 0.2289 0.035 Uiso 1 1 calc R
C6A C 0.1521(3) -0.0694(2) 0.23470(16) 0.0399(6) Uani 1 1 d .
H6AA H 0.0767 -0.1275 0.2538 0.048 Uiso 1 1 calc R
C7A C 0.2727(3) -0.0956(2) 0.17242(17) 0.0438(6) Uani 1 1 d .
H7AA H 0.2807 -0.1743 0.1493 0.053 Uiso 1 1 calc R
C8A C 0.3986(3) -0.01111(19) 0.13506(18) 0.0425(6) Uani 1 1 d .
H8AA H 0.4950 -0.0492 0.1553 0.051 Uiso 1 1 calc R
H8AB H 0.4089 0.0007 0.0613 0.051 Uiso 1 1 calc R
C9A C 0.3895(2) 0.21302(18) 0.11366(15) 0.0276(5) Uani 1 1 d .
C10A C 0.3385(2) 0.32882(18) 0.15855(14) 0.0247(5) Uani 1 1 d .
C11A C 0.3563(2) 0.43790(18) 0.09599(15) 0.0283(5) Uani 1 1 d .
H11A H 0.3933 0.4351 0.0276 0.034 Uiso 1 1 calc R
C12A C 0.3207(2) 0.54963(19) 0.13256(16) 0.0335(5) Uani 1 1 d .
H12A H 0.3338 0.6232 0.0897 0.040 Uiso 1 1 calc R
C13A C 0.2656(3) 0.55327(19) 0.23240(16) 0.0353(5) Uani 1 1 d .
H13A H 0.2417 0.6297 0.2582 0.042 Uiso 1 1 calc R
C14A C 0.2455(2) 0.44592(19) 0.29458(16) 0.0311(5) Uani 1 1 d .
H14A H 0.2066 0.4494 0.3626 0.037 Uiso 1 1 calc R
C15A C 0.2817(2) 0.33232(18) 0.25873(15) 0.0258(5) Uani 1 1 d .
C16A C 0.2675(2) 0.21601(18) 0.32890(14) 0.0261(5) Uani 1 1 d .
H16A H 0.3457 0.2139 0.3759 0.031 Uiso 1 1 calc R
C17A C 0.2915(2) 0.10029(18) 0.27490(14) 0.0281(5) Uani 1 1 d .
H17A H 0.3493 0.0386 0.3169 0.034 Uiso 1 1 calc R
N1 N 0.2621(2) 0.82592(15) 0.81665(13) 0.0351(5) Uani 1 1 d .
O1 O 0.3107(2) 0.99476(14) 0.70845(13) 0.0508(5) Uani 1 1 d .
C1 C 0.2850(4) 0.2880(2) 0.7422(2) 0.0645(8) Uani 1 1 d .
H1A H 0.2280 0.2961 0.6870 0.077 Uiso 1 1 calc R
H1B H 0.3404 0.2136 0.7584 0.077 Uiso 1 1 calc R
C2 C 0.2870(3) 0.3781(2) 0.79535(18) 0.0396(6) Uani 1 1 d .
H2A H 0.3457 0.3652 0.8497 0.048 Uiso 1 1 calc R
C3 C 0.2061(2) 0.50116(18) 0.77997(16) 0.0323(5) Uani 1 1 d .
H3A H 0.1494 0.5025 0.7208 0.039 Uiso 1 1 calc R
C4 C 0.0919(3) 0.52863(19) 0.87135(16) 0.0337(5) Uani 1 1 d .
H4A H -0.0074 0.4948 0.8680 0.040 Uiso 1 1 calc R
H4B H 0.1303 0.4949 0.9345 0.040 Uiso 1 1 calc R
C5 C 0.0805(2) 0.66733(18) 0.86203(16) 0.0303(5) Uani 1 1 d .
H5A H 0.0304 0.6963 0.8013 0.036 Uiso 1 1 calc R
C6 C 0.0092(3) 0.7383(2) 0.94524(16) 0.0367(6) Uani 1 1 d .
H6A H -0.0786 0.7100 0.9862 0.044 Uiso 1 1 calc R
C7 C 0.0685(3) 0.8405(2) 0.96159(17) 0.0423(6) Uani 1 1 d .
H7A H 0.0216 0.8817 1.0161 0.051 Uiso 1 1 calc R
C8 C 0.2044(3) 0.8963(2) 0.90051(18) 0.0451(6) Uani 1 1 d .
H8A H 0.1766 0.9809 0.8744 0.054 Uiso 1 1 calc R
H8B H 0.2853 0.8998 0.9437 0.054 Uiso 1 1 calc R
C9 C 0.3039(3) 0.8826(2) 0.72465(17) 0.0351(5) Uani 1 1 d .
C10 C 0.3367(2) 0.80243(19) 0.64162(16) 0.0309(5) Uani 1 1 d .
C11 C 0.3708(3) 0.8610(2) 0.54525(17) 0.0388(6) Uani 1 1 d .
H11B H 0.3719 0.9476 0.5353 0.047 Uiso 1 1 calc R
C12 C 0.4026(3) 0.7938(2) 0.46493(18) 0.0473(7) Uani 1 1 d .
H12B H 0.4275 0.8338 0.3999 0.057 Uiso 1 1 calc R
C13 C 0.3983(3) 0.6673(2) 0.47932(18) 0.0464(6) Uani 1 1 d .
H13B H 0.4187 0.6208 0.4239 0.056 Uiso 1 1 calc R
C14 C 0.3642(3) 0.6091(2) 0.57453(16) 0.0377(6) Uani 1 1 d .
H14B H 0.3609 0.5227 0.5837 0.045 Uiso 1 1 calc R
C15 C 0.3348(2) 0.67532(19) 0.65705(16) 0.0292(5) Uani 1 1 d .
C16 C 0.3142(2) 0.61060(18) 0.76187(15) 0.0290(5) Uani 1 1 d .
H16B H 0.4161 0.5790 0.7794 0.035 Uiso 1 1 calc R
C17 C 0.2463(2) 0.69518(18) 0.83977(15) 0.0288(5) Uani 1 1 d .
H17B H 0.2943 0.6697 0.9020 0.035 Uiso 1 1 calc R

loop_
_atom_site_aniso_label
_atom_site_aniso_U_11
_atom_site_aniso_U_22
_atom_site_aniso_U_33
_atom_site_aniso_U_23
_atom_site_aniso_U_13
_atom_site_aniso_U_12
O1A 0.0472(10) 0.0361(9) 0.0273(8) -0.0028(7) 0.0102(7) -0.0034(7)
N1A 0.0373(11) 0.0258(9) 0.0291(10) -0.0038(8) 0.0076(8) -0.0010(8)
C1A 0.0507(17) 0.0629(17) 0.0374(14) -0.0149(13) 0.0040(12) 0.0050(14)
C2A 0.0361(13) 0.0425(13) 0.0267(12) -0.0012(10) 0.0036(10) -0.0034(11)
C3A 0.0272(12) 0.0327(11) 0.0252(11) 0.0005(9) 0.0007(9) 0.0026(9)
C4A 0.0319(12) 0.0337(12) 0.0291(12) 0.0040(9) 0.0013(10) -0.0056(10)
C5A 0.0343(13) 0.0280(11) 0.0239(11) 0.0021(9) -0.0008(9) -0.0033(9)
C6A 0.0570(16) 0.0284(12) 0.0333(13) 0.0003(10) 0.0008(12) -0.0125(11)
C7A 0.0700(18) 0.0227(11) 0.0361(13) -0.0027(10) 0.0050(13) -0.0048(11)
C8A 0.0550(16) 0.0284(12) 0.0405(14) -0.0090(10) 0.0120(12) 0.0012(11)
C9A 0.0249(12) 0.0303(11) 0.0264(11) -0.0018(9) 0.0017(9) -0.0023(9)
C10A 0.0212(11) 0.0295(11) 0.0230(11) -0.0021(9) -0.0003(8) -0.0025(9)
C11A 0.0264(12) 0.0319(12) 0.0259(11) 0.0007(9) -0.0018(9) -0.0039(9)
C12A 0.0362(13) 0.0289(12) 0.0340(12) 0.0029(9) -0.0027(10) -0.0047(10)
C13A 0.0409(14) 0.0261(11) 0.0382(13) -0.0055(10) 0.0011(11) -0.0024(10)
C14A 0.0316(12) 0.0325(12) 0.0280(11) -0.0046(9) 0.0040(9) -0.0032(10)
C15A 0.0211(11) 0.0298(11) 0.0265(11) -0.0039(9) -0.0006(9) -0.0035(9)
C16A 0.0234(11) 0.0302(11) 0.0235(11) -0.0017(8) -0.0006(9) 0.0016(9)
C17A 0.0339(12) 0.0267(11) 0.0212(10) 0.0034(8) 0.0016(9) -0.0013(9)
N1 0.0420(12) 0.0269(10) 0.0358(11) -0.0048(8) 0.0018(9) -0.0072(8)
O1 0.0696(13) 0.0267(9) 0.0540(11) 0.0002(8) 0.0002(9) -0.0092(8)
C1 0.076(2) 0.0394(15) 0.082(2) -0.0167(15) -0.0204(17) 0.0062(14)
C2 0.0403(14) 0.0341(13) 0.0436(14) -0.0032(11) -0.0018(11) -0.0020(11)
C3 0.0339(13) 0.0291(12) 0.0343(12) -0.0010(9) -0.0064(10) -0.0039(10)
C4 0.0324(13) 0.0305(12) 0.0365(13) 0.0018(10) 0.0000(10) -0.0042(10)
C5 0.0315(12) 0.0275(11) 0.0307(12) 0.0002(9) -0.0025(10) 0.0001(9)
C6 0.0367(14) 0.0378(13) 0.0316(12) 0.0020(10) 0.0034(10) 0.0043(11)
C7 0.0514(16) 0.0384(14) 0.0350(13) -0.0076(11) 0.0026(11) 0.0045(12)
C8 0.0593(17) 0.0347(13) 0.0426(14) -0.0148(11) 0.0017(12) -0.0082(12)
C9 0.0321(13) 0.0297(12) 0.0421(14) 0.0000(10) -0.0013(11) -0.0042(10)
C10 0.0246(12) 0.0318(12) 0.0339(12) 0.0023(9) -0.0002(9) 0.0000(9)
C11 0.0319(13) 0.0375(13) 0.0420(14) 0.0084(11) 0.0017(11) 0.0033(10)
C12 0.0450(16) 0.0553(16) 0.0344(14) 0.0082(12) 0.0040(11) 0.0138(13)
C13 0.0474(16) 0.0537(16) 0.0343(13) -0.0050(11) 0.0023(11) 0.0147(13)
C14 0.0385(14) 0.0360(13) 0.0357(13) -0.0034(10) 0.0022(11) 0.0073(10)
C15 0.0208(11) 0.0311(12) 0.0346(12) -0.0014(9) -0.0012(9) 0.0000(9)
C16 0.0283(12) 0.0280(11) 0.0309(12) -0.0015(9) -0.0046(9) -0.0029(9)
C17 0.0314(12) 0.0252(11) 0.0295(12) 0.0010(9) -0.0044(9) -0.0041(9)

loop_
_atom_type_symbol
_atom_type_description
_atom_type_scat_dispersion_real
_atom_type_scat_dispersion_imag
_atom_type_scat_source
C C 0.0033 0.0016 'International Tables Vol C Tables 4.2.6.8 and 6.1.1.4'
H H 0.0000 0.0000 'International Tables Vol C Tables 4.2.6.8 and 6.1.1.4'
N N 0.0061 0.0033 'International Tables Vol C Tables 4.2.6.8 and 6.1.1.4'
O O 0.0106 0.0060 'International Tables Vol C Tables 4.2.6.8 and 6.1.1.4'

loop_
_geom_angle_atom_site_label_1
_geom_angle_atom_site_label_2
_geom_angle_atom_site_label_3
_geom_angle
C9A N1A C17A 124.46(17)
C9A N1A C8A 121.23(17)
C17A N1A C8A 112.87(16)
C2A C1A H1A1 120.0
C2A C1A H1A2 120.0
H1A1 C1A H1A2 120.0
C1A C2A C3A 124.4(2)
C1A C2A H2AA 117.8
C3A C2A H2AA 117.8
C2A C3A C4A 114.22(17)
C2A C3A C16A 114.13(17)
C4A C3A C16A 105.06(16)
C2A C3A H3AA 107.7
C4A C3A H3AA 107.7
C16A C3A H3AA 107.7
C5A C4A C3A 101.91(16)
C5A C4A H4AA 111.4
C3A C4A H4AA 111.4
C5A C4A H4AB 111.4
C3A C4A H4AB 111.4
H4AA C4A H4AB 109.3
C6A C5A C4A 122.87(18)
C6A C5A C17A 108.62(18)
C4A C5A C17A 100.70(16)
C6A C5A H5AA 107.9
C4A C5A H5AA 107.9
C17A C5A H5AA 107.9
C7A C6A C5A 119.7(2)
C7A C6A H6AA 120.2
C5A C6A H6AA 120.2
C6A C7A C8A 125.3(2)
C6A C7A H7AA 117.3
C8A C7A H7AA 117.3
N1A C8A C7A 112.05(18)
N1A C8A H8AA 109.2
C7A C8A H8AA 109.2
N1A C8A H8AB 109.2
C7A C8A H8AB 109.2
H8AA C8A H8AB 107.9
O1A C9A N1A 122.21(19)
O1A C9A C10A 121.23(18)
N1A C9A C10A 116.55(17)
C15A C10A C11A 119.79(19)
C15A C10A C9A 123.30(18)
C11A C10A C9A 116.85(18)
C12A C11A C10A 120.84(19)
C12A C11A H11A 119.6
C10A C11A H11A 119.6
C11A C12A C13A 119.4(2)
C11A C12A H12A 120.3
C13A C12A H12A 120.3
C14A C13A C12A 120.2(2)
C14A C13A H13A 119.9
C12A C13A H13A 119.9
C13A C14A C15A 121.0(2)
C13A C14A H14A 119.5
C15A C14A H14A 119.5
C10A C15A C14A 118.75(18)
C10A C15A C16A 120.81(18)
C14A C15A C16A 120.35(18)
C15A C16A C17A 113.13(16)
C15A C16A C3A 114.94(16)
C17A C16A C3A 103.62(16)
C15A C16A H16A 108.3
C17A C16A H16A 108.3
C3A C16A H16A 108.3
N1A C17A C5A 109.88(16)
N1A C17A C16A 118.70(16)
C5A C17A C16A 106.06(16)
N1A C17A H17A 107.2
C5A C17A H17A 107.2
C16A C17A H17A 107.2
C9 N1 C17 125.01(18)
C9 N1 C8 121.07(18)
C17 N1 C8 113.25(17)
C2 C1 H1A 120.0
C2 C1 H1B 120.0
H1A C1 H1B 120.0
C1 C2 C3 126.7(2)
C1 C2 H2A 116.7
C3 C2 H2A 116.7
C2 C3 C4 112.23(18)
C2 C3 C16 113.80(18)
C4 C3 C16 105.31(16)
C2 C3 H3A 108.4
C4 C3 H3A 108.4
C16 C3 H3A 108.4
C5 C4 C3 102.68(17)
C5 C4 H4A 111.2
C3 C4 H4A 111.2
C5 C4 H4B 111.2
C3 C4 H4B 111.2
H4A C4 H4B 109.1
C6 C5 C17 108.95(18)
C6 C5 C4 122.65(19)
C17 C5 C4 100.55(16)
C6 C5 H5A 107.9
C17 C5 H5A 107.9
C4 C5 H5A 107.9
C7 C6 C5 120.0(2)
C7 C6 H6A 120.0
C5 C6 H6A 120.0
C6 C7 C8 125.0(2)
C6 C7 H7A 117.5
C8 C7 H7A 117.5
N1 C8 C7 111.79(18)
N1 C8 H8A 109.3
C7 C8 H8A 109.3
N1 C8 H8B 109.3
C7 C8 H8B 109.3
H8A C8 H8B 107.9
O1 C9 N1 122.4(2)
O1 C9 C10 121.1(2)
N1 C9 C10 116.43(18)
C15 C10 C11 120.2(2)
C15 C10 C9 122.96(19)
C11 C10 C9 116.79(19)
C12 C11 C10 120.4(2)
C12 C11 H11B 119.8
C10 C11 H11B 119.8
C11 C12 C13 119.8(2)
C11 C12 H12B 120.1
C13 C12 H12B 120.1
C14 C13 C12 120.0(2)
C14 C13 H13B 120.0
C12 C13 H13B 120.0
C13 C14 C15 121.1(2)
C13 C14 H14B 119.4
C15 C14 H14B 119.4
C14 C15 C10 118.5(2)
C14 C15 C16 120.77(19)
C10 C15 C16 120.54(19)
C15 C16 C17 112.79(17)
C15 C16 C3 116.42(16)
C17 C16 C3 103.30(17)
C15 C16 H16B 108.0
C17 C16 H16B 108.0
C3 C16 H16B 108.0
N1 C17 C5 110.16(17)
N1 C17 C16 118.44(17)
C5 C17 C16 105.82(16)
N1 C17 H17B 107.3
C5 C17 H17B 107.3
C16 C17 H17B 107.3

loop_
_geom_bond_atom_site_label_1
_geom_bond_atom_site_label_2
_geom_bond_distance
O1A C9A 1.241(2)
N1A C9A 1.348(3)
N1A C17A 1.458(3)
N1A C8A 1.469(3)
C1A C2A 1.316(3)
C1A H1A1 0.9500
C1A H1A2 0.9500
C2A C3A 1.500(3)
C2A H2AA 0.9500
C3A C4A 1.550(3)
C3A C16A 1.571(3)
C3A H3AA 1.0000
C4A C5A 1.523(3)
C4A H4AA 0.9900
C4A H4AB 0.9900
C5A C6A 1.500(3)
C5A C17A 1.523(3)
C5A H5AA 1.0000
C6A C7A 1.321(3)
C6A H6AA 0.9500
C7A C8A 1.507(3)
C7A H7AA 0.9500
C8A H8AA 0.9900
C8A H8AB 0.9900
C9A C10A 1.497(3)
C10A C15A 1.395(3)
C10A C11A 1.400(3)
C11A C12A 1.383(3)
C11A H11A 0.9500
C12A C13A 1.388(3)
C12A H12A 0.9500
C13A C14A 1.384(3)
C13A H13A 0.9500
C14A C15A 1.399(3)
C14A H14A 0.9500
C15A C16A 1.514(3)
C16A C17A 1.532(3)
C16A H16A 1.0000
C17A H17A 1.0000
N1 C9 1.354(3)
N1 C17 1.453(3)
N1 C8 1.471(3)
O1 C9 1.236(3)
C1 C2 1.294(3)
C1 H1A 0.9500
C1 H1B 0.9500
C2 C3 1.504(3)
C2 H2A 0.9500
C3 C4 1.549(3)
C3 C16 1.571(3)
C3 H3A 1.0000
C4 C5 1.519(3)
C4 H4A 0.9900
C4 H4B 0.9900
C5 C6 1.500(3)
C5 C17 1.515(3)
C5 H5A 1.0000
C6 C7 1.327(3)
C6 H6A 0.9500
C7 C8 1.505(3)
C7 H7A 0.9500
C8 H8A 0.9900
C8 H8B 0.9900
C9 C10 1.498(3)
C10 C15 1.396(3)
C10 C11 1.401(3)
C11 C12 1.376(3)
C11 H11B 0.9500
C12 C13 1.390(3)
C12 H12B 0.9500
C13 C14 1.386(3)
C13 H13B 0.9500
C14 C15 1.393(3)
C14 H14B 0.9500
C15 C16 1.516(3)
C16 C17 1.531(3)
C16 H16B 1.0000
C17 H17B 1.0000

loop_
_geom_torsion_atom_site_label_1
_geom_torsion_atom_site_label_2
_geom_torsion_atom_site_label_3
_geom_torsion_atom_site_label_4
_geom_torsion
C1A C2A C3A C4A -116.7(3)
C1A C2A C3A C16A 122.4(3)
C2A C3A C4A C5A -160.21(18)
C16A C3A C4A C5A -34.4(2)
C3A C4A C5A C6A 167.4(2)
C3A C4A C5A C17A 46.79(19)
C4A C5A C6A C7A -143.2(2)
C17A C5A C6A C7A -26.4(3)
C5A C6A C7A C8A -1.1(4)
C9A N1A C8A C7A -133.1(2)
C17A N1A C8A C7A 33.8(3)
C6A C7A C8A N1A -1.5(4)
C17A N1A C9A O1A -174.53(19)
C8A N1A C9A O1A -9.2(3)
C17A N1A C9A C10A 6.7(3)
C8A N1A C9A C10A 172.03(18)
O1A C9A C10A C15A -175.36(19)
N1A C9A C10A C15A 3.4(3)
O1A C9A C10A C11A 1.7(3)
N1A C9A C10A C11A -179.52(18)
C15A C10A C11A C12A 1.1(3)
C9A C10A C11A C12A -176.10(18)
C10A C11A C12A C13A -0.5(3)
C11A C12A C13A C14A -0.5(3)
C12A C13A C14A C15A 0.8(3)
C11A C10A C15A C14A -0.8(3)
C9A C10A C15A C14A 176.22(18)
C11A C10A C15A C16A -177.43(18)
C9A C10A C15A C16A -0.4(3)
C13A C14A C15A C10A -0.1(3)
C13A C14A C15A C16A 176.52(19)
C10A C15A C16A C17A -11.0(3)
C14A C15A C16A C17A 172.41(18)
C10A C15A C16A C3A -129.8(2)
C14A C15A C16A C3A 53.7(2)
C2A C3A C16A C15A -101.8(2)
C4A C3A C16A C15A 132.34(17)
C2A C3A C16A C17A 134.27(18)
C4A C3A C16A C17A 8.4(2)
C9A N1A C17A C5A 103.1(2)
C8A N1A C17A C5A -63.2(2)
C9A N1A C17A C16A -19.1(3)
C8A N1A C17A C16A 174.54(18)
C6A C5A C17A N1A 57.6(2)
C4A C5A C17A N1A -172.15(16)
C6A C5A C17A C16A -172.97(16)
C4A C5A C17A C16A -42.69(19)
C15A C16A C17A N1A 20.0(3)
C3A C16A C17A N1A 145.07(18)
C15A C16A C17A C5A -104.17(18)
C3A C16A C17A C5A 20.94(19)
C1 C2 C3 C4 119.6(3)
C1 C2 C3 C16 -120.9(3)
C2 C3 C4 C5 154.98(18)
C16 C3 C4 C5 30.7(2)
C3 C4 C5 C6 -166.38(19)
C3 C4 C5 C17 -45.6(2)
C17 C5 C6 C7 25.0(3)
C4 C5 C6 C7 141.7(2)
C5 C6 C7 C8 1.6(4)
C9 N1 C8 C7 136.5(2)
C17 N1 C8 C7 -34.5(3)
C6 C7 C8 N1 2.1(3)
C17 N1 C9 O1 177.5(2)
C8 N1 C9 O1 7.6(3)
C17 N1 C9 C10 -0.4(3)
C8 N1 C9 C10 -170.34(19)
O1 C9 C10 C15 178.0(2)
N1 C9 C10 C15 -4.1(3)
O1 C9 C10 C11 -1.8(3)
N1 C9 C10 C11 176.1(2)
C15 C10 C11 C12 0.0(3)
C9 C10 C11 C12 179.8(2)
C10 C11 C12 C13 1.2(4)
C11 C12 C13 C14 -1.0(4)
C12 C13 C14 C15 -0.4(4)
C13 C14 C15 C10 1.5(3)
C13 C14 C15 C16 -173.4(2)
C11 C10 C15 C14 -1.3(3)
C9 C10 C15 C14 178.8(2)
C11 C10 C15 C16 173.61(19)
C9 C10 C15 C16 -6.2(3)
C14 C15 C16 C17 -166.27(19)
C10 C15 C16 C17 18.9(3)
C14 C15 C16 C3 -47.1(3)
C10 C15 C16 C3 138.1(2)
C2 C3 C16 C15 108.8(2)
C4 C3 C16 C15 -127.84(19)
C2 C3 C16 C17 -126.98(19)
C4 C3 C16 C17 -3.7(2)
C9 N1 C17 C5 -107.4(2)
C8 N1 C17 C5 63.2(2)
C9 N1 C17 C16 14.5(3)
C8 N1 C17 C16 -174.85(19)
C6 C5 C17 N1 -56.2(2)
C4 C5 C17 N1 173.66(16)
C6 C5 C17 C16 174.61(16)
C4 C5 C17 C16 44.5(2)
C15 C16 C17 N1 -22.6(3)
C3 C16 C17 N1 -149.16(18)
C15 C16 C17 C5 101.49(19)
C3 C16 C17 C5 -25.0(2)
